data_4086441
loop_
_publ_author_name
'Agonigi, Gabriele'
'Riedel, Tina'
'Gay, M. Pilar'
'Biancalana, Lorenzo'
'O\~nate, Enrique'
'Dyson, Paul J.'
'Pampaloni, Guido'
'P\(aunescu, Emilia'
'Esteruelas, Miguel A.'
'Marchetti, Fabio'

_publ_section_title
;
 Arene Osmium Complexes with Ethacrynic Acid-Modified Ligands: Synthesis,
 Characterization, and Evaluation of Intracellular
 GlutathioneS-Transferase Inhibition and Antiproliferative Activity
;
_journal_issue 7
_journal_name_full Organometallics
_journal_page_first 1046
_journal_paper_doi 10.1021/acs.organomet.6b00197
_journal_volume 35
_journal_year 2016
_chemical_formula_moiety 'C31 H33 Cl4 N O6 Os, 0.5(C6 H6 O2), C H2 Cl2'
_chemical_formula_sum 'C35 H38 Cl6 N O7 Os'
_chemical_formula_weight 987.56
_chemical_name_systematic
; 
 ? 
;
_space_group_IT_number 14
_symmetry_cell_setting monoclinic
_symmetry_space_group_name_Hall '-P 2yn'
_symmetry_space_group_name_H-M 'P 1 21/n 1'
_atom_sites_solution_hydrogens geom
_atom_sites_solution_primary direct
_atom_sites_solution_secondary difmap
_audit_creation_method SHELXL-97
_cell_angle_alpha 90.00
_cell_angle_beta 103.3800(10)
_cell_angle_gamma 90.00
_cell_formula_units_Z 4
_cell_length_a 17.0370(17)
_cell_length_b 13.3798(13)
_cell_length_c 17.2905(17)
_cell_measurement_reflns_used 9959
_cell_measurement_temperature 100(2)
_cell_measurement_theta_max 28
_cell_measurement_theta_min 2
_cell_volume 3834.4(7)
_computing_cell_refinement 'SAINT+ v. 7.56a (Bruker AXS, 2008)'
_computing_data_collection 'apex2 v. 7.0 (Bruker AXS, 2009)'
_computing_data_reduction 'SAINT+ v. 7.56a (Bruker AXS, 2008)'
_computing_molecular_graphics 'XP, SHELXTL v. 6.14 (Bruker, 2000)'
_computing_publication_material 'XCIF, SHELXTL v. 6.14 (Bruker, 2000)'
_computing_structure_refinement 'SHELXL-97 (Sheldrick, 1997)'
_computing_structure_solution 'SHELXS-97 (Sheldrick, 1990)'
_diffrn_ambient_temperature 100(2)
_diffrn_detector_area_resol_mean 8.33
_diffrn_measured_fraction_theta_full 0.996
_diffrn_measured_fraction_theta_max 0.938
_diffrn_measurement_device_type 'Bruker APEX CCD system'
_diffrn_measurement_method '\w rotations with narrow frames'
_diffrn_radiation_monochromator graphite
_diffrn_radiation_source 'normal-focus sealed tube'
_diffrn_radiation_type MoK\a
_diffrn_radiation_wavelength 0.71073
_diffrn_reflns_av_R_equivalents 0.0479
_diffrn_reflns_av_sigmaI/netI 0.0393
_diffrn_reflns_limit_h_max 22
_diffrn_reflns_limit_h_min -22
_diffrn_reflns_limit_k_max 17
_diffrn_reflns_limit_k_min -17
_diffrn_reflns_limit_l_max 23
_diffrn_reflns_limit_l_min -23
_diffrn_reflns_number 45640
_diffrn_reflns_theta_full 27.50
_diffrn_reflns_theta_max 28.60
_diffrn_reflns_theta_min 1.91
_exptl_absorpt_coefficient_mu 3.791
_exptl_absorpt_correction_T_max 0.862
_exptl_absorpt_correction_T_min 0.698
_exptl_absorpt_correction_type multi-scan
_exptl_absorpt_process_details
;
Absorption correction performed with SADABS program. This is based on the
method of Blessing: Blessing, R. H., Acta Crystallogr., Sect. A 1995, 51, 33.

SADABS: Area-Detector Absorption Correction. Bruker-AXS 
within SAINT+ package, v. 7.56a (2008).
;
_exptl_crystal_colour yellow
_exptl_crystal_density_diffrn 1.711
_exptl_crystal_density_method 'not measured'
_exptl_crystal_description 'irregular block'
_exptl_crystal_F_000 1956
_exptl_crystal_size_max 0.19
_exptl_crystal_size_mid 0.10
_exptl_crystal_size_min 0.06
_refine_diff_density_max 1.146
_refine_diff_density_min -1.313
_refine_diff_density_rms 0.122
_refine_ls_extinction_method none
_refine_ls_goodness_of_fit_ref 1.000
_refine_ls_hydrogen_treatment mixed
_refine_ls_matrix_type full
_refine_ls_number_parameters 457
_refine_ls_number_reflns 9208
_refine_ls_number_restraints 4
_refine_ls_restrained_S_all 1.001
_refine_ls_R_factor_all 0.0510
_refine_ls_R_factor_gt 0.0389
_refine_ls_shift/su_max 0.003
_refine_ls_shift/su_mean 0.000
_refine_ls_structure_factor_coef Fsqd
_refine_ls_weighting_details 'calc w=1/[\s^2^(Fo^2^)+(0.0299P)^2^+14.8067P] where P=(Fo^2^+2Fc^2^)/3'
_refine_ls_weighting_scheme calc
_refine_ls_wR_factor_gt 0.0765
_refine_ls_wR_factor_ref 0.0821
_reflns_number_gt 7796
_reflns_number_total 9208
_reflns_threshold_expression >2sigma(I)
_cod_data_source_file om6b00197_si_002.cif
_cod_data_source_block enrique230b
_cod_depositor_comments 'Adding full bibliography for 4086441--4086442.cif.'
_cod_original_sg_symbol_H-M P21/n
_cod_database_code 4086441

loop_
_symmetry_equiv_pos_as_xyz
'x, y, z'
'-x+1/2, y+1/2, -z+1/2'
'-x, -y, -z'
'x-1/2, -y-1/2, z-1/2'

loop_
_atom_site_label
_atom_site_type_symbol
_atom_site_fract_x
_atom_site_fract_y
_atom_site_fract_z
_atom_site_U_iso_or_equiv
_atom_site_adp_type
_atom_site_occupancy
_atom_site_symmetry_multiplicity
_atom_site_calc_flag
_atom_site_refinement_flags
_atom_site_disorder_assembly
_atom_site_disorder_group
Os Os 0.799149(10) 0.694289(12) 1.112250(9) 0.01903(5) Uani 1 1 d . . .
Cl1 Cl 0.84254(6) 0.62645(8) 1.24524(6) 0.0253(2) Uani 1 1 d . . .
Cl2 Cl 0.70774(6) 0.55374(8) 1.08828(6) 0.0232(2) Uani 1 1 d . . .
Cl3 Cl 0.60851(8) 0.41297(19) 0.69664(10) 0.0798(7) Uani 1 1 d . . .
Cl4 Cl 0.49824(8) 0.36140(13) 0.53066(8) 0.0492(4) Uani 1 1 d . . .
N1 N 0.7124(2) 0.7662(3) 1.1632(2) 0.0186(7) Uani 1 1 d . . .
O1 O 0.43545(19) 0.8121(3) 1.16343(19) 0.0314(7) Uani 1 1 d . . .
O2 O 0.47553(17) 0.7524(2) 1.05728(17) 0.0235(6) Uani 1 1 d . . .
O3 O 0.43712(18) 0.6142(2) 0.93751(18) 0.0242(7) Uani 1 1 d . . .
O4 O 0.4404(2) 0.6320(2) 0.80898(18) 0.0299(7) Uani 1 1 d . . .
O5 O 0.52755(19) 0.4548(3) 0.81739(19) 0.0319(8) Uani 1 1 d . . .
O6 O 0.2613(2) 0.4226(3) 0.4993(2) 0.0393(9) Uani 1 1 d . . .
O7 O 0.0110(2) 0.5571(3) 0.3487(2) 0.0357(8) Uani 1 1 d . . .
H7 H -0.035(3) 0.580(4) 0.320(3) 0.043 Uiso 1 1 d . . .
C1 C 0.7368(3) 0.8228(3) 1.2295(2) 0.0221(9) Uani 1 1 d . . .
H1 H 0.7929 0.8293 1.2521 0.026 Uiso 1 1 calc R . .
C2 C 0.6832(3) 0.8711(3) 1.2653(3) 0.0253(9) Uani 1 1 d . . .
H2 H 0.7024 0.9108 1.3113 0.030 Uiso 1 1 calc R . .
C3 C 0.6011(3) 0.8611(3) 1.2335(3) 0.0256(9) Uani 1 1 d . . .
H3 H 0.5630 0.8922 1.2582 0.031 Uiso 1 1 calc R . .
C4 C 0.5757(2) 0.8049(3) 1.1650(2) 0.0205(8) Uani 1 1 d . . .
C5 C 0.6329(2) 0.7600(3) 1.1310(2) 0.0176(8) Uani 1 1 d . . .
H5 H 0.6151 0.7235 1.0830 0.021 Uiso 1 1 calc R . .
C6 C 0.4880(3) 0.7914(3) 1.1306(3) 0.0217(9) Uani 1 1 d . . .
C7 C 0.3922(3) 0.7340(4) 1.0181(3) 0.0256(9) Uani 1 1 d . . .
H7A H 0.3593 0.7946 1.0194 0.031 Uiso 1 1 calc R . .
H7B H 0.3700 0.6788 1.0447 0.031 Uiso 1 1 calc R . .
C8 C 0.3917(3) 0.7063(3) 0.9342(3) 0.0268(10) Uani 1 1 d . . .
H8A H 0.3357 0.6965 0.9031 0.032 Uiso 1 1 calc R . .
H8B H 0.4171 0.7597 0.9088 0.032 Uiso 1 1 calc R . .
C9 C 0.4558(3) 0.5860(3) 0.8701(3) 0.0233(9) Uani 1 1 d . . .
C10 C 0.4982(3) 0.4861(3) 0.8835(3) 0.0263(9) Uani 1 1 d . . .
H10A H 0.5439 0.4908 0.9306 0.032 Uiso 1 1 calc R . .
H10B H 0.4602 0.4352 0.8949 0.032 Uiso 1 1 calc R . .
C11 C 0.4732(3) 0.4301(3) 0.7486(3) 0.0255(9) Uani 1 1 d . . .
C12 C 0.5061(3) 0.4080(4) 0.6841(3) 0.0350(12) Uani 1 1 d . . .
C13 C 0.4560(3) 0.3833(4) 0.6110(3) 0.0313(11) Uani 1 1 d . . .
C14 C 0.3728(3) 0.3803(3) 0.6017(3) 0.0240(9) Uani 1 1 d . . .
C15 C 0.3414(3) 0.4018(3) 0.6668(3) 0.0264(10) Uani 1 1 d . . .
H15 H 0.2845 0.4006 0.6609 0.032 Uiso 1 1 calc R . .
C16 C 0.3900(3) 0.4248(3) 0.7401(3) 0.0245(9) Uani 1 1 d . . .
H16 H 0.3671 0.4370 0.7843 0.029 Uiso 1 1 calc R . .
C17 C 0.3144(3) 0.3617(4) 0.5231(3) 0.0289(10) Uani 1 1 d . . .
C18 C 0.3170(3) 0.2664(4) 0.4795(3) 0.0361(12) Uani 1 1 d . B .
C19 C 0.3435(4) 0.1846(5) 0.5195(4) 0.064(2) Uani 1 1 d . . .
H19A H 0.3608 0.1868 0.5758 0.077 Uiso 1 1 calc R . .
H19B H 0.3453 0.1235 0.4920 0.077 Uiso 1 1 calc R . .
C20 C 0.2826(4) 0.2710(5) 0.3905(3) 0.0457(14) Uani 1 1 d . . .
H20A H 0.2241 0.2856 0.3807 0.055 Uiso 0.60 1 calc PR A 1
H20B H 0.2886 0.2044 0.3675 0.055 Uiso 0.60 1 calc PR A 1
H20C H 0.3185 0.3108 0.3648 0.055 Uiso 0.40 1 calc PR A 2
H20D H 0.2288 0.3032 0.3790 0.055 Uiso 0.40 1 calc PR A 2
C21A C 0.3240(7) 0.3533(9) 0.3445(7) 0.059(3) Uiso 0.60 1 d P B 1
H21A H 0.3111 0.4204 0.3606 0.089 Uiso 0.60 1 calc PR B 1
H21B H 0.3035 0.3455 0.2870 0.089 Uiso 0.60 1 calc PR B 1
H21C H 0.3827 0.3439 0.3581 0.089 Uiso 0.60 1 calc PR B 1
C21B C 0.2754(10) 0.1611(12) 0.3574(10) 0.052(4) Uiso 0.40 1 d P B 2
H21D H 0.3287 0.1295 0.3697 0.077 Uiso 0.40 1 calc PR B 2
H21E H 0.2542 0.1624 0.2996 0.077 Uiso 0.40 1 calc PR B 2
H21F H 0.2387 0.1228 0.3822 0.077 Uiso 0.40 1 calc PR B 2
C22 C 0.7771(3) 0.7643(3) 0.9945(2) 0.0224(9) Uani 1 1 d . . .
C23 C 0.6980(3) 0.7904(4) 0.9372(3) 0.0315(11) Uani 1 1 d . . .
H23 H 0.6655 0.8305 0.9674 0.038 Uiso 1 1 calc R . .
C24 C 0.7146(3) 0.8575(4) 0.8711(3) 0.0388(12) Uani 1 1 d . . .
H24A H 0.7471 0.9150 0.8948 0.058 Uiso 1 1 calc R . .
H24B H 0.6634 0.8811 0.8378 0.058 Uiso 1 1 calc R . .
H24C H 0.7441 0.8195 0.8385 0.058 Uiso 1 1 calc R . .
C25 C 0.6467(3) 0.7006(5) 0.9020(3) 0.0471(15) Uani 1 1 d . . .
H25A H 0.6745 0.6629 0.8677 0.071 Uiso 1 1 calc R . .
H25B H 0.5944 0.7239 0.8706 0.071 Uiso 1 1 calc R . .
H25C H 0.6382 0.6574 0.9451 0.071 Uiso 1 1 calc R . .
C26 C 0.8172(3) 0.6715(4) 0.9938(3) 0.0266(10) Uani 1 1 d . . .
H26 H 0.7944 0.6228 0.9551 0.032 Uiso 1 1 calc R . .
C27 C 0.8910(3) 0.6493(4) 1.0498(3) 0.0324(11) Uani 1 1 d . . .
H27 H 0.9171 0.5870 1.0474 0.039 Uiso 1 1 calc R . .
C28 C 0.9253(3) 0.7201(4) 1.1087(3) 0.0339(12) Uani 1 1 d . . .
C29 C 1.0002(3) 0.6945(6) 1.1712(3) 0.0580(19) Uani 1 1 d . . .
H29A H 1.0000 0.6231 1.1836 0.087 Uiso 1 1 calc R . .
H29B H 1.0012 0.7335 1.2194 0.087 Uiso 1 1 calc R . .
H29C H 1.0481 0.7104 1.1511 0.087 Uiso 1 1 calc R . .
C30 C 0.8865(3) 0.8128(4) 1.1105(3) 0.0324(11) Uani 1 1 d . . .
H30 H 0.9095 0.8615 1.1491 0.039 Uiso 1 1 calc R . .
C31 C 0.8134(3) 0.8334(4) 1.0549(3) 0.0286(10) Uani 1 1 d . . .
H31 H 0.7874 0.8957 1.0579 0.034 Uiso 1 1 calc R . .
C32 C 0.0034(3) 0.5295(3) 0.4232(3) 0.0272(10) Uani 1 1 d . . .
C33 C 0.0729(3) 0.5000(3) 0.4776(3) 0.0262(10) Uani 1 1 d . . .
H33 H 0.1230 0.4990 0.4623 0.031 Uiso 1 1 calc R . .
C34 C -0.0697(3) 0.5283(3) 0.4458(3) 0.0253(9) Uani 1 1 d . . .
H34 H -0.1178 0.5469 0.4087 0.030 Uiso 1 1 calc R . .
C35A C 0.8815(4) 0.5692(6) 0.7894(5) 0.0350(19) Uiso 0.60 1 d PD C 1
H35A H 0.8578 0.6339 0.7681 0.042 Uiso 0.60 1 calc PR C 1
H35B H 0.9020 0.5347 0.7474 0.042 Uiso 0.60 1 calc PR C 1
C35B C 0.8819(6) 0.6574(12) 0.8209(12) 0.078(6) Uiso 0.40 1 d PD C 2
H35C H 0.8984 0.6875 0.7748 0.094 Uiso 0.40 1 calc PR C 2
H35D H 0.8712 0.7130 0.8549 0.094 Uiso 0.40 1 calc PR C 2
Cl5 Cl 0.96093(11) 0.58921(19) 0.87389(11) 0.0780(6) Uani 1 1 d D . .
Cl6A Cl 0.80877(14) 0.49581(18) 0.81884(14) 0.0442(5) Uiso 0.60 1 d PD C 1
Cl6B Cl 0.7925(3) 0.5923(4) 0.7862(3) 0.0648(11) Uiso 0.40 1 d PD C 2

loop_
_atom_site_aniso_label
_atom_site_aniso_U_11
_atom_site_aniso_U_22
_atom_site_aniso_U_33
_atom_site_aniso_U_23
_atom_site_aniso_U_13
_atom_site_aniso_U_12
Os 0.01718(8) 0.02022(8) 0.01879(8) 0.00127(7) 0.00230(5) 0.00021(7)
Cl1 0.0243(5) 0.0256(5) 0.0228(5) 0.0042(4) -0.0012(4) 0.0020(4)
Cl2 0.0254(5) 0.0186(5) 0.0242(5) -0.0007(4) 0.0030(4) -0.0006(4)
Cl3 0.0181(6) 0.166(2) 0.0542(9) -0.0475(12) 0.0067(6) -0.0006(9)
Cl4 0.0335(7) 0.0821(11) 0.0348(7) -0.0192(7) 0.0137(6) 0.0010(7)
N1 0.0209(17) 0.0160(16) 0.0191(17) 0.0015(13) 0.0047(14) -0.0020(14)
O1 0.0243(16) 0.0395(19) 0.0304(17) -0.0051(15) 0.0063(13) 0.0051(15)
O2 0.0177(15) 0.0274(17) 0.0232(15) -0.0052(13) 0.0004(12) 0.0009(12)
O3 0.0281(16) 0.0182(15) 0.0230(15) -0.0012(12) -0.0009(12) 0.0016(12)
O4 0.0389(19) 0.0250(17) 0.0221(16) 0.0048(13) -0.0003(14) 0.0013(14)
O5 0.0267(17) 0.040(2) 0.0257(17) -0.0073(15) -0.0011(13) 0.0065(15)
O6 0.0307(19) 0.038(2) 0.045(2) -0.0064(17) -0.0016(16) 0.0055(16)
O7 0.0291(18) 0.043(2) 0.0317(19) 0.0105(16) -0.0008(15) 0.0039(16)
C1 0.021(2) 0.021(2) 0.022(2) 0.0006(16) -0.0016(16) -0.0024(16)
C2 0.028(2) 0.024(2) 0.020(2) -0.0045(17) -0.0025(17) -0.0013(18)
C3 0.029(2) 0.022(2) 0.024(2) -0.0027(18) 0.0048(18) 0.0042(18)
C4 0.023(2) 0.0171(19) 0.0210(19) 0.0026(17) 0.0038(16) 0.0016(17)
C5 0.0181(19) 0.0157(19) 0.0171(19) 0.0013(15) 0.0002(15) -0.0036(15)
C6 0.023(2) 0.015(2) 0.025(2) -0.0040(16) 0.0003(17) 0.0024(16)
C7 0.018(2) 0.025(2) 0.030(2) -0.0036(19) -0.0020(17) 0.0000(17)
C8 0.027(2) 0.020(2) 0.028(2) -0.0009(18) -0.0058(18) 0.0063(18)
C9 0.021(2) 0.022(2) 0.024(2) -0.0020(17) -0.0007(17) -0.0022(17)
C10 0.034(2) 0.022(2) 0.020(2) -0.0001(17) 0.0005(18) 0.0048(19)
C11 0.025(2) 0.023(2) 0.028(2) 0.0013(18) 0.0041(18) 0.0015(18)
C12 0.020(2) 0.049(3) 0.035(3) -0.012(2) 0.0045(19) 0.003(2)
C13 0.026(2) 0.036(3) 0.032(3) -0.008(2) 0.007(2) 0.003(2)
C14 0.023(2) 0.022(2) 0.027(2) -0.0015(18) 0.0056(18) 0.0033(17)
C15 0.021(2) 0.025(2) 0.033(2) -0.0028(19) 0.0043(18) -0.0028(18)
C16 0.025(2) 0.021(2) 0.028(2) -0.0031(18) 0.0087(18) 0.0004(18)
C17 0.023(2) 0.033(3) 0.029(2) -0.002(2) 0.0025(18) 0.003(2)
C18 0.032(3) 0.037(3) 0.035(3) -0.013(2) -0.001(2) 0.006(2)
C19 0.078(5) 0.035(3) 0.062(4) -0.021(3) -0.017(4) 0.012(3)
C20 0.044(3) 0.053(4) 0.037(3) -0.016(3) 0.003(2) 0.012(3)
C22 0.025(2) 0.025(2) 0.018(2) 0.0071(17) 0.0060(17) -0.0009(18)
C23 0.023(2) 0.044(3) 0.027(2) 0.011(2) 0.0055(18) 0.005(2)
C24 0.033(3) 0.053(3) 0.030(3) 0.015(2) 0.007(2) 0.003(2)
C25 0.036(3) 0.064(4) 0.034(3) 0.016(3) -0.005(2) -0.016(3)
C26 0.029(2) 0.032(3) 0.020(2) 0.0005(18) 0.0072(18) 0.0012(19)
C27 0.029(2) 0.039(3) 0.032(3) 0.003(2) 0.014(2) 0.011(2)
C28 0.016(2) 0.057(3) 0.029(2) 0.012(2) 0.0073(18) -0.002(2)
C29 0.021(3) 0.115(6) 0.036(3) 0.018(4) 0.002(2) 0.001(3)
C30 0.026(2) 0.043(3) 0.029(2) -0.001(2) 0.0091(19) -0.019(2)
C31 0.034(3) 0.025(2) 0.029(2) 0.0055(18) 0.011(2) -0.0080(19)
C32 0.028(2) 0.023(2) 0.029(2) 0.0019(18) 0.0025(19) 0.0007(18)
C33 0.021(2) 0.021(2) 0.034(2) 0.0017(18) 0.0003(18) 0.0004(17)
C34 0.020(2) 0.022(2) 0.029(2) 0.0010(18) -0.0037(17) 0.0010(17)
Cl5 0.0584(11) 0.1243(18) 0.0540(10) -0.0265(11) 0.0187(8) -0.0026(11)

loop_
_atom_type_symbol
_atom_type_description
_atom_type_scat_dispersion_real
_atom_type_scat_dispersion_imag
_atom_type_scat_source
C C 0.0033 0.0016 'International Tables Vol C Tables 4.2.6.8 and 6.1.1.4'
H H 0.0000 0.0000 'International Tables Vol C Tables 4.2.6.8 and 6.1.1.4'
N N 0.0061 0.0033 'International Tables Vol C Tables 4.2.6.8 and 6.1.1.4'
O O 0.0106 0.0060 'International Tables Vol C Tables 4.2.6.8 and 6.1.1.4'
Cl Cl 0.1484 0.1585 'International Tables Vol C Tables 4.2.6.8 and 6.1.1.4'
Os Os -1.2165 7.6030 'International Tables Vol C Tables 4.2.6.8 and 6.1.1.4'

loop_
_geom_angle_atom_site_label_1
_geom_angle_atom_site_label_2
_geom_angle_atom_site_label_3
_geom_angle
_geom_angle_site_symmetry_1
_geom_angle_site_symmetry_3
N1 Os C31 87.84(16) . .
N1 Os C26 136.37(15) . .
C31 Os C26 68.23(18) . .
N1 Os C30 102.66(17) . .
C31 Os C30 38.11(18) . .
C26 Os C30 80.93(18) . .
N1 Os C27 168.63(17) . .
C31 Os C27 80.80(19) . .
C26 Os C27 38.43(17) . .
C30 Os C27 67.9(2) . .
N1 Os C28 136.28(18) . .
C31 Os C28 68.58(19) . .
C26 Os C28 68.94(18) . .
C30 Os C28 37.6(2) . .
C27 Os C28 37.7(2) . .
N1 Os C22 101.88(15) . .
C31 Os C22 38.27(17) . .
C26 Os C22 38.02(17) . .
C30 Os C22 69.32(17) . .
C27 Os C22 69.31(17) . .
C28 Os C22 82.26(17) . .
N1 Os Cl2 86.62(10) . .
C31 Os Cl2 137.07(13) . .
C26 Os Cl2 87.42(13) . .
C30 Os Cl2 168.28(13) . .
C27 Os Cl2 102.02(15) . .
C28 Os Cl2 135.67(16) . .
C22 Os Cl2 102.03(12) . .
N1 Os Cl1 82.20(10) . .
C31 Os Cl1 136.07(13) . .
C26 Os Cl1 140.11(12) . .
C30 Os Cl1 103.09(13) . .
C27 Os Cl1 105.68(13) . .
C28 Os Cl1 89.97(13) . .
C22 Os Cl1 171.92(12) . .
Cl2 Os Cl1 85.08(4) . .
C5 N1 C1 117.8(4) . .
C5 N1 Os 122.2(3) . .
C1 N1 Os 119.9(3) . .
C6 O2 C7 115.6(3) . .
C9 O3 C8 116.1(3) . .
C11 O5 C10 118.7(4) . .
C32 O7 H7 111(4) . .
N1 C1 C2 122.5(4) . .
N1 C1 H1 118.7 . .
C2 C1 H1 118.7 . .
C1 C2 C3 119.3(4) . .
C1 C2 H2 120.3 . .
C3 C2 H2 120.3 . .
C4 C3 C2 118.6(4) . .
C4 C3 H3 120.7 . .
C2 C3 H3 120.7 . .
C3 C4 C5 119.1(4) . .
C3 C4 C6 119.7(4) . .
C5 C4 C6 121.1(4) . .
N1 C5 C4 122.5(4) . .
N1 C5 H5 118.7 . .
C4 C5 H5 118.7 . .
O1 C6 O2 124.5(4) . .
O1 C6 C4 125.0(4) . .
O2 C6 C4 110.6(4) . .
O2 C7 C8 106.3(4) . .
O2 C7 H7A 110.5 . .
C8 C7 H7A 110.5 . .
O2 C7 H7B 110.5 . .
C8 C7 H7B 110.5 . .
H7A C7 H7B 108.7 . .
O3 C8 C7 106.8(3) . .
O3 C8 H8A 110.4 . .
C7 C8 H8A 110.4 . .
O3 C8 H8B 110.4 . .
C7 C8 H8B 110.4 . .
H8A C8 H8B 108.6 . .
O4 C9 O3 125.3(4) . .
O4 C9 C10 126.0(4) . .
O3 C9 C10 108.6(4) . .
O5 C10 C9 112.6(4) . .
O5 C10 H10A 109.1 . .
C9 C10 H10A 109.1 . .
O5 C10 H10B 109.1 . .
C9 C10 H10B 109.1 . .
H10A C10 H10B 107.8 . .
O5 C11 C12 115.5(4) . .
O5 C11 C16 124.9(4) . .
C12 C11 C16 119.6(4) . .
C11 C12 C13 120.2(4) . .
C11 C12 Cl3 118.7(4) . .
C13 C12 Cl3 121.1(4) . .
C14 C13 C12 120.4(4) . .
C14 C13 Cl4 120.3(4) . .
C12 C13 Cl4 119.2(4) . .
C15 C14 C13 118.4(4) . .
C15 C14 C17 118.0(4) . .
C13 C14 C17 123.5(4) . .
C16 C15 C14 122.1(4) . .
C16 C15 H15 119.0 . .
C14 C15 H15 119.0 . .
C15 C16 C11 119.3(4) . .
C15 C16 H16 120.4 . .
C11 C16 H16 120.4 . .
O6 C17 C18 120.6(4) . .
O6 C17 C14 118.7(4) . .
C18 C17 C14 120.5(4) . .
C19 C18 C17 119.5(5) . .
C19 C18 C20 124.9(5) . .
C17 C18 C20 115.5(5) . .
C18 C19 H19A 120.0 . .
C18 C19 H19B 120.0 . .
H19A C19 H19B 120.0 . .
C18 C20 C21B 108.1(7) . .
C18 C20 C21A 114.6(6) . .
C21B C20 C21A 117.7(8) . .
C18 C20 H20A 108.6 . .
C21B C20 H20A 97.6 . .
C21A C20 H20A 108.6 . .
C18 C20 H20B 108.6 . .
C21B C20 H20B 11.3 . .
C21A C20 H20B 108.6 . .
H20A C20 H20B 107.6 . .
C18 C20 H20C 110.1 . .
C21B C20 H20C 110.1 . .
C21A C20 H20C 13.1 . .
H20A C20 H20C 121.2 . .
H20B C20 H20C 99.9 . .
C18 C20 H20D 110.1 . .
C21B C20 H20D 110.1 . .
C21A C20 H20D 95.5 . .
H20A C20 H20D 14.6 . .
H20B C20 H20D 119.2 . .
H20C C20 H20D 108.4 . .
C20 C21A H21A 109.5 . .
C20 C21A H21B 109.5 . .
C20 C21A H21C 109.5 . .
C20 C21B H21D 109.5 . .
C20 C21B H21E 109.5 . .
H21D C21B H21E 109.5 . .
C20 C21B H21F 109.5 . .
H21D C21B H21F 109.5 . .
H21E C21B H21F 109.5 . .
C26 C22 C31 116.6(4) . .
C26 C22 C23 123.5(4) . .
C31 C22 C23 119.9(4) . .
C26 C22 Os 69.8(2) . .
C31 C22 Os 69.2(2) . .
C23 C22 Os 129.8(3) . .
C22 C23 C25 114.8(4) . .
C22 C23 C24 109.4(4) . .
C25 C23 C24 110.7(4) . .
C22 C23 H23 107.2 . .
C25 C23 H23 107.2 . .
C24 C23 H23 107.2 . .
C23 C24 H24A 109.5 . .
C23 C24 H24B 109.5 . .
H24A C24 H24B 109.5 . .
C23 C24 H24C 109.5 . .
H24A C24 H24C 109.5 . .
H24B C24 H24C 109.5 . .
C23 C25 H25A 109.5 . .
C23 C25 H25B 109.5 . .
H25A C25 H25B 109.5 . .
C23 C25 H25C 109.5 . .
H25A C25 H25C 109.5 . .
H25B C25 H25C 109.5 . .
C22 C26 C27 121.7(4) . .
C22 C26 Os 72.2(2) . .
C27 C26 Os 71.6(3) . .
C22 C26 H26 119.2 . .
C27 C26 H26 119.2 . .
Os C26 H26 129.7 . .
C28 C27 C26 120.0(5) . .
C28 C27 Os 71.5(3) . .
C26 C27 Os 70.0(3) . .
C28 C27 H27 120.0 . .
C26 C27 H27 120.0 . .
Os C27 H27 131.3 . .
C30 C28 C27 119.2(4) . .
C30 C28 C29 120.5(5) . .
C27 C28 C29 120.3(5) . .
C30 C28 Os 70.7(3) . .
C27 C28 Os 70.8(3) . .
C29 C28 Os 128.1(4) . .
C28 C29 H29A 109.5 . .
C28 C29 H29B 109.5 . .
H29A C29 H29B 109.5 . .
C28 C29 H29C 109.5 . .
H29A C29 H29C 109.5 . .
H29B C29 H29C 109.5 . .
C28 C30 C31 120.1(5) . .
C28 C30 Os 71.6(3) . .
C31 C30 Os 69.8(3) . .
C28 C30 H30 120.0 . .
C31 C30 H30 120.0 . .
Os C30 H30 131.4 . .
C30 C31 C22 122.5(5) . .
C30 C31 Os 72.1(3) . .
C22 C31 Os 72.5(2) . .
C30 C31 H31 118.8 . .
C22 C31 H31 118.8 . .
Os C31 H31 129.1 . .
O7 C32 C33 117.4(4) . .
O7 C32 C34 123.5(4) . .
C33 C32 C34 119.1(4) . .
C32 C33 C34 120.4(4) . 3_566
C32 C33 H33 119.8 . .
C34 C33 H33 119.8 3_566 .
C32 C34 C33 120.5(4) . 3_566
C32 C34 H34 119.8 . .
C33 C34 H34 119.8 3_566 .
Cl6A C35A Cl5 107.7(4) . .
Cl6A C35A H35A 110.2 . .
Cl5 C35A H35A 110.2 . .
Cl6A C35A H35B 110.2 . .
Cl5 C35A H35B 110.2 . .
H35A C35A H35B 108.5 . .
Cl5 C35B Cl6B 115.9(9) . .
Cl5 C35B H35C 108.3 . .
Cl6B C35B H35C 108.3 . .
Cl5 C35B H35D 108.3 . .
Cl6B C35B H35D 108.3 . .
H35C C35B H35D 107.4 . .
C35B Cl5 C35A 43.9(6) . .

loop_
_geom_bond_atom_site_label_1
_geom_bond_atom_site_label_2
_geom_bond_distance
_geom_bond_site_symmetry_2
Os N1 2.119(3) .
Os C31 2.149(4) .
Os C26 2.162(4) .
Os C30 2.180(5) .
Os C27 2.182(5) .
Os C28 2.192(4) .
Os C22 2.193(4) .
Os Cl2 2.4155(11) .
Os Cl1 2.4231(11) .
Cl3 C12 1.710(5) .
Cl4 C13 1.731(5) .
N1 C5 1.344(5) .
N1 C1 1.356(5) .
O1 C6 1.199(5) .
O2 C6 1.341(5) .
O2 C7 1.445(5) .
O3 C9 1.332(5) .
O3 C8 1.449(5) .
O4 C9 1.199(5) .
O5 C11 1.368(5) .
O5 C10 1.413(5) .
O6 C17 1.217(6) .
O7 C32 1.375(6) .
O7 H7 0.87(6) .
C1 C2 1.376(6) .
C1 H1 0.9500 .
C2 C3 1.387(6) .
C2 H2 0.9500 .
C3 C4 1.385(6) .
C3 H3 0.9500 .
C4 C5 1.387(6) .
C4 C6 1.485(6) .
C5 H5 0.9500 .
C7 C8 1.495(6) .
C7 H7A 0.9900 .
C7 H7B 0.9900 .
C8 H8A 0.9900 .
C8 H8B 0.9900 .
C9 C10 1.512(6) .
C10 H10A 0.9900 .
C10 H10B 0.9900 .
C11 C12 1.390(6) .
C11 C16 1.391(6) .
C12 C13 1.392(7) .
C13 C14 1.390(6) .
C14 C15 1.385(6) .
C14 C17 1.506(6) .
C15 C16 1.379(6) .
C15 H15 0.9500 .
C16 H16 0.9500 .
C17 C18 1.488(7) .
C18 C19 1.318(8) .
C18 C20 1.516(7) .
C19 H19A 0.9500 .
C19 H19B 0.9500 .
C20 C21B 1.573(16) .
C20 C21A 1.613(13) .
C20 H20A 0.9900 .
C20 H20B 0.9900 .
C20 H20C 0.9900 .
C20 H20D 0.9900 .
C21A H21A 0.9800 .
C21A H21B 0.9800 .
C21A H21C 0.9800 .
C21B H21D 0.9800 .
C21B H21E 0.9800 .
C21B H21F 0.9800 .
C22 C26 1.419(6) .
C22 C31 1.424(6) .
C22 C23 1.518(6) .
C23 C25 1.527(7) .
C23 C24 1.530(7) .
C23 H23 1.0000 .
C24 H24A 0.9800 .
C24 H24B 0.9800 .
C24 H24C 0.9800 .
C25 H25A 0.9800 .
C25 H25B 0.9800 .
C25 H25C 0.9800 .
C26 C27 1.430(7) .
C26 H26 0.9500 .
C27 C28 1.415(7) .
C27 H27 0.9500 .
C28 C30 1.410(7) .
C28 C29 1.508(7) .
C29 H29A 0.9800 .
C29 H29B 0.9800 .
C29 H29C 0.9800 .
C30 C31 1.413(7) .
C30 H30 0.9500 .
C31 H31 0.9500 .
C32 C33 1.388(6) .
C32 C34 1.390(6) .
C33 C34 1.391(6) 3_566
C33 H33 0.9500 .
C34 C33 1.391(6) 3_566
C34 H34 0.9500 .
C35A Cl6A 1.747(7) .
C35A Cl5 1.766(7) .
C35A H35A 0.9900 .
C35A H35B 0.9900 .
C35B Cl5 1.707(11) .
C35B Cl6B 1.737(11) .
C35B H35C 0.9900 .
C35B H35D 0.9900 .
